data_4511145
loop_
_publ_author_name
'Nyman, May'
'Rodriguez, Mark A.'
'Anderson, Travis M.'
'Ingersoll, David'

_publ_section_title
;
 Two Structures Toward Understanding Evolution from
 Surfactant-Polyoxometalate Lamellae to Surfactant-Encapsulated
 Polyoxometalates
;
_journal_issue 8
_journal_name_full 'Crystal Growth &amp; Design'
_journal_page_first 3590
_journal_paper_doi 10.1021/cg9003356
_journal_volume 9
_journal_year 2009
_chemical_formula_moiety 'Mo12 O40 Si, C38 N2, 2(C19 N), C13 N, C6, 4(C2 N)'
_chemical_formula_sum 'C103 H222 Mo12 N9 O40 Si'
_chemical_formula_weight 3406.27
_chemical_name_systematic
; 
 ? 
;
_space_group_IT_number 2
_symmetry_cell_setting triclinic
_symmetry_space_group_name_Hall '-P 1'
_symmetry_space_group_name_H-M 'P -1'
_atom_sites_solution_hydrogens none
_atom_sites_solution_primary direct
_atom_sites_solution_secondary difmap
_audit_creation_method SHELXL-97
_cell_angle_alpha 93.418(8)
_cell_angle_beta 92.046(8)
_cell_angle_gamma 99.113(7)
_cell_formula_units_Z 2
_cell_length_a 12.513(7)
_cell_length_b 23.372(13)
_cell_length_c 24.435(14)
_cell_measurement_reflns_used 100
_cell_measurement_temperature 273(2)
_cell_measurement_theta_max 20
_cell_measurement_theta_min 0.9
_cell_volume 7036(7)
_computing_structure_refinement 'SHELXL-97 (Sheldrick, 1997)'
_computing_structure_solution 'SHELXS-97 (Sheldrick, 1990)'
_diffrn_ambient_temperature 273(2)
_diffrn_measured_fraction_theta_full 0.993
_diffrn_measured_fraction_theta_max 0.993
_diffrn_measurement_device_type 'area detector'
_diffrn_measurement_method 'omega and phi scans'
_diffrn_radiation_monochromator graphite
_diffrn_radiation_source 'fine-focus sealed tube'
_diffrn_radiation_type MoK\a
_diffrn_radiation_wavelength 0.71073
_diffrn_reflns_av_R_equivalents 0.1431
_diffrn_reflns_av_sigmaI/netI 0.2628
_diffrn_reflns_limit_h_max 12
_diffrn_reflns_limit_h_min -12
_diffrn_reflns_limit_k_max 22
_diffrn_reflns_limit_k_min -22
_diffrn_reflns_limit_l_max 23
_diffrn_reflns_limit_l_min -23
_diffrn_reflns_number 24035
_diffrn_reflns_theta_full 20.00
_diffrn_reflns_theta_max 20.00
_diffrn_reflns_theta_min 1.18
_exptl_absorpt_coefficient_mu 1.112
_exptl_absorpt_correction_T_max 0.9465
_exptl_absorpt_correction_T_min 0.8083
_exptl_absorpt_correction_type empirical
_exptl_absorpt_process_details 'SADABS v2.03'
_exptl_crystal_colour 'deep blue'
_exptl_crystal_density_diffrn 1.608
_exptl_crystal_density_meas ?
_exptl_crystal_density_method 'not measured'
_exptl_crystal_description irregular
_exptl_crystal_F_000 3482
_exptl_crystal_size_max 0.10
_exptl_crystal_size_mid 0.07
_exptl_crystal_size_min 0.05
_refine_diff_density_max 1.482
_refine_diff_density_min -1.327
_refine_diff_density_rms 0.209
_refine_ls_extinction_method none
_refine_ls_goodness_of_fit_ref 1.017
_refine_ls_hydrogen_treatment none
_refine_ls_matrix_type full
_refine_ls_number_parameters 735
_refine_ls_number_reflns 13041
_refine_ls_number_restraints 11
_refine_ls_restrained_S_all 1.017
_refine_ls_R_factor_all 0.2408
_refine_ls_R_factor_gt 0.1241
_refine_ls_shift/su_max 0.011
_refine_ls_shift/su_mean 0.000
_refine_ls_structure_factor_coef Fsqd
_refine_ls_weighting_details 'calc w=1/[\s^2^(Fo^2^)+(0.1444P)^2^+153.1210P] where P=(Fo^2^+2Fc^2^)/3'
_refine_ls_weighting_scheme calc
_refine_ls_wR_factor_gt 0.2856
_refine_ls_wR_factor_ref 0.3543
_reflns_number_gt 5656
_reflns_number_total 13041
_reflns_threshold_expression >2sigma(I)
_cod_data_source_file cg9003356_si_002.cif
_cod_data_source_block 6fb132p
_cod_depositor_comments
;
The following automatic conversions were performed:

'_exptl_crystal_density_meas' value 'not measured' was changed to '?'
- the value is perceived as not measured.

Automatic conversion script
Id: cif_fix_values 3008 2015-01-20 13:52:24Z robertas 
;
_cod_original_sg_symbol_H-M P-1
_cod_database_code 4511145

loop_
_symmetry_equiv_pos_as_xyz
'x, y, z'
'-x, -y, -z'

loop_
_atom_site_label
_atom_site_type_symbol
_atom_site_fract_x
_atom_site_fract_y
_atom_site_fract_z
_atom_site_U_iso_or_equiv
_atom_site_adp_type
_atom_site_occupancy
_atom_site_symmetry_multiplicity
_atom_site_calc_flag
_atom_site_refinement_flags
Si1 Si 0.5000 0.5000 0.5000 0.014(3) Uiso 1 2 d S
Si2 Si 1.0000 1.0000 0.5000 0.026(3) Uiso 1 2 d S
Mo1 Mo 0.2573(2) 0.47595(14) 0.57122(14) 0.0379(10) Uani 1 1 d .
Mo2 Mo 0.6572(3) 0.54944(15) 0.62132(14) 0.0428(10) Uani 1 1 d .
Mo3 Mo 0.5161(3) 0.58582(14) 0.38439(14) 0.0457(10) Uani 1 1 d .
Mo4 Mo 0.3396(2) 0.36167(14) 0.49022(15) 0.0397(10) Uani 1 1 d .
Mo5 Mo 0.4262(2) 0.61191(14) 0.58720(14) 0.0356(9) Uani 1 1 d .
Mo6 Mo 0.2797(2) 0.56864(14) 0.46055(15) 0.0407(10) Uani 1 1 d .
Mo7 Mo 1.1119(3) 0.91295(14) 0.40129(15) 0.0414(10) Uani 1 1 d .
Mo8 Mo 0.8383(3) 0.93283(15) 0.38340(15) 0.0537(11) Uani 1 1 d .
Mo9 Mo 1.2634(3) 0.97049(17) 0.52364(16) 0.0540(11) Uani 1 1 d .
Mo10 Mo 1.0393(3) 0.85860(14) 0.52839(15) 0.0407(10) Uani 1 1 d .
Mo11 Mo 0.7737(3) 0.89189(15) 0.51717(16) 0.0512(11) Uani 1 1 d .
Mo12 Mo 0.9494(3) 0.95041(16) 0.63153(15) 0.0484(11) Uani 1 1 d .
O1 O 0.397(3) 0.5285(15) 0.5226(14) 0.009(9) Uiso 0.50 1 d P
O2 O 0.542(3) 0.5607(17) 0.5410(16) 0.027(11) Uiso 0.50 1 d P
O3 O 0.591(4) 0.5459(19) 0.4638(18) 0.040(13) Uiso 0.50 1 d P
O4 O 0.430(4) 0.5202(19) 0.4469(18) 0.040(13) Uiso 0.50 1 d P
O5 O 0.150(2) 0.4666(11) 0.6070(10) 0.058(8) Uiso 1 1 d .
O6 O 0.245(2) 0.4071(11) 0.5308(11) 0.062(8) Uiso 1 1 d .
O7 O 0.219(2) 0.5162(11) 0.5132(10) 0.060(8) Uiso 1 1 d .
O8 O 0.325(2) 0.5526(11) 0.6061(10) 0.060(8) Uiso 1 1 d .
O9 O 0.355(2) 0.4458(11) 0.6201(10) 0.057(8) Uiso 1 1 d .
O10 O 0.733(2) 0.5702(11) 0.6779(10) 0.055(7) Uiso 1 1 d .
O11 O 0.540(2) 0.5862(11) 0.6295(11) 0.061(8) Uiso 1 1 d .
O12 O 0.713(2) 0.6072(14) 0.5752(13) 0.088(10) Uiso 1 1 d .
O13 O 0.252(3) 0.5003(14) 0.4117(13) 0.090(10) Uiso 1 1 d .
O14 O 0.430(2) 0.5200(13) 0.3519(12) 0.077(9) Uiso 1 1 d .
O15 O 0.5208(18) 0.6272(10) 0.3306(10) 0.047(7) Uiso 1 1 d .
O16 O 0.389(2) 0.6048(12) 0.4206(11) 0.065(8) Uiso 1 1 d .
O17 O 0.602(2) 0.6429(13) 0.4410(12) 0.075(9) Uiso 1 1 d .
O18 O 0.255(2) 0.2982(11) 0.4851(10) 0.054(7) Uiso 1 1 d .
O19 O 0.547(2) 0.6545(14) 0.5496(13) 0.089(10) Uiso 1 1 d .
O20 O 0.395(2) 0.6679(11) 0.6286(10) 0.055(7) Uiso 1 1 d .
O21 O 0.348(2) 0.6159(13) 0.5202(12) 0.077(9) Uiso 1 1 d .
O22 O 0.1681(19) 0.6004(10) 0.4459(10) 0.048(7) Uiso 1 1 d .
O23 O 1.006(4) 0.983(2) 0.4355(19) 0.050(14) Uiso 0.50 1 d P
O24 O 1.035(3) 1.0587(18) 0.4649(17) 0.031(12) Uiso 0.50 1 d P
O25 O 0.866(4) 0.975(2) 0.4782(19) 0.043(13) Uiso 0.50 1 d P
O26 O 0.935(4) 1.054(2) 0.506(2) 0.064(16) Uiso 0.50 1 d P
O27 O 1.171(2) 0.8708(11) 0.3554(10) 0.055(7) Uiso 1 1 d .
O28 O 1.237(2) 0.9416(12) 0.4472(11) 0.069(8) Uiso 1 1 d .
O29 O 1.127(3) 0.9821(15) 0.3608(14) 0.101(11) Uiso 1 1 d .
O30 O 1.0648(18) 0.8570(10) 0.4560(9) 0.042(7) Uiso 1 1 d .
O31 O 0.960(2) 0.8952(13) 0.3754(12) 0.079(9) Uiso 1 1 d .
O32 O 0.7601(19) 0.9046(10) 0.3280(10) 0.048(7) Uiso 1 1 d .
O33 O 1.073(3) 0.9972(15) 0.6436(13) 0.100(11) Uiso 1 1 d .
O34 O 0.778(2) 0.8863(13) 0.4407(12) 0.084(10) Uiso 1 1 d .
O35 O 1.251(2) 1.0112(13) 0.5901(12) 0.085(10) Uiso 1 1 d .
O36 O 1.391(2) 0.9566(12) 0.5331(11) 0.070(9) Uiso 1 1 d .
O37 O 1.188(2) 0.9010(12) 0.5432(12) 0.074(9) Uiso 1 1 d .
O38 O 0.700(3) 0.9556(16) 0.5080(14) 0.109(12) Uiso 1 1 d .
O39 O 1.061(2) 0.7929(11) 0.5439(10) 0.056(7) Uiso 1 1 d .
O40 O 1.014(2) 0.8892(12) 0.6004(11) 0.073(9) Uiso 1 1 d .
O41 O 0.889(2) 0.8439(11) 0.5149(10) 0.053(7) Uiso 1 1 d .
O42 O 0.667(2) 0.8369(11) 0.5226(10) 0.060(8) Uiso 1 1 d .
O43 O 0.811(2) 0.9110(12) 0.5898(11) 0.065(8) Uiso 1 1 d .
O44 O 0.920(2) 0.9274(11) 0.6927(10) 0.055(7) Uiso 1 1 d .
N1 N 0.893(3) 0.7217(14) 0.3720(13) 0.054(9) Uiso 1 1 d .
N2 N 0.379(3) 0.7770(14) 0.4553(13) 0.055(9) Uiso 1 1 d .
N3 N 0.739(3) 0.7683(16) 0.6757(14) 0.067(10) Uiso 1 1 d .
N4 N 0.975(2) 0.3778(13) 0.4117(12) 0.038(8) Uiso 1 1 d .
N5 N 0.554(2) 1.0006(12) 0.6606(12) 0.041(8) Uiso 1 1 d .
N6 N 0.875(4) 0.233(2) 0.3165(18) 0.106(15) Uiso 1 1 d .
N7 N 0.536(4) 0.653(2) 0.7665(19) 0.120(17) Uiso 1 1 d .
N8 N 0.443(4) 0.840(2) 0.7412(19) 0.120(17) Uiso 1 1 d .
N9 N 0.202(3) 0.677(2) 0.3153(17) 0.101(14) Uiso 1 1 d .
C1 C 0.831(3) 0.7596(18) 0.4017(17) 0.063(13) Uiso 1 1 d .
C2 C 0.985(3) 0.7573(19) 0.3407(17) 0.066(13) Uiso 1 1 d .
C3 C 0.959(3) 0.6922(18) 0.4137(17) 0.060(12) Uiso 1 1 d .
C4 C 0.818(4) 0.680(2) 0.3352(19) 0.080(15) Uiso 1 1 d .
C5 C 0.861(4) 0.643(2) 0.294(2) 0.090(16) Uiso 1 1 d .
C6 C 0.762(4) 0.608(2) 0.257(2) 0.100(18) Uiso 1 1 d .
C7 C 0.689(5) 0.643(3) 0.225(3) 0.13(2) Uiso 1 1 d .
C8 C 0.599(3) 0.6014(19) 0.1933(17) 0.064(13) Uiso 1 1 d .
C9 C 0.524(4) 0.634(2) 0.1581(19) 0.077(14) Uiso 1 1 d .
C10 C 0.429(4) 0.598(2) 0.1240(19) 0.074(14) Uiso 1 1 d .
C11 C 0.365(4) 0.625(2) 0.094(2) 0.092(16) Uiso 1 1 d .
C12 C 0.264(4) 0.590(2) 0.061(2) 0.099(17) Uiso 1 1 d .
C13 C 0.192(5) 0.621(2) 0.021(2) 0.105(18) Uiso 1 1 d .
C14 C 0.102(4) 0.579(2) -0.0076(19) 0.082(15) Uiso 1 1 d .
C15 C 0.034(4) 0.613(2) -0.042(2) 0.091(16) Uiso 1 1 d .
C16 C -0.061(4) 0.568(2) -0.071(2) 0.096(17) Uiso 1 1 d .
C17 C -0.118(5) 0.603(3) -0.109(3) 0.15(3) Uiso 1 1 d D
C18 C -0.224(5) 0.559(3) -0.132(3) 0.16(3) Uiso 1 1 d D
C60 C 0.838(4) 0.189(2) 0.325(2) 0.083(16) Uiso 1 1 d .
C61 C 0.784(4) 0.135(2) 0.3277(18) 0.073(14) Uiso 1 1 d .
C70 C 0.493(5) 0.601(3) 0.759(2) 0.11(2) Uiso 1 1 d .
C71 C 0.442(4) 0.549(2) 0.7381(19) 0.075(14) Uiso 1 1 d .
C80 C 0.399(4) 0.794(2) 0.742(2) 0.088(16) Uiso 1 1 d .
C81 C 0.339(4) 0.739(2) 0.754(2) 0.086(16) Uiso 1 1 d .
C90 C 0.215(6) 0.622(4) 0.300(3) 0.17(3) Uiso 1 1 d .
C91 C 0.238(5) 0.574(3) 0.292(2) 0.11(2) Uiso 1 1 d .
C100 C 0.275(4) 0.751(2) 0.447(2) 0.092(16) Uiso 1 1 d .
C101 C 0.387(5) 0.838(3) 0.484(2) 0.12(2) Uiso 1 1 d .
C102 C 0.447(4) 0.742(2) 0.4918(19) 0.076(14) Uiso 1 1 d .
C103 C 0.464(7) 0.797(3) 0.410(3) 0.19(3) Uiso 1 1 d D
C104 C 0.463(6) 0.752(3) 0.371(3) 0.15(3) Uiso 1 1 d D
C105 C 0.537(4) 0.775(2) 0.320(2) 0.105(18) Uiso 1 1 d .
C106 C 0.471(5) 0.797(3) 0.276(2) 0.111(19) Uiso 1 1 d .
C107 C 0.523(5) 0.817(3) 0.228(2) 0.12(2) Uiso 1 1 d .
C108 C 0.439(5) 0.844(3) 0.187(2) 0.12(2) Uiso 1 1 d .
C109 C 0.343(4) 0.803(2) 0.166(2) 0.102(18) Uiso 1 1 d .
C110 C 0.280(5) 0.832(3) 0.121(2) 0.11(2) Uiso 1 1 d .
C111 C 0.177(4) 0.792(2) 0.096(2) 0.100(18) Uiso 1 1 d .
C112 C 0.112(4) 0.824(2) 0.056(2) 0.092(16) Uiso 1 1 d .
C113 C 0.011(5) 0.785(3) 0.022(3) 0.12(2) Uiso 1 1 d .
C114 C -0.052(4) 0.816(2) -0.010(2) 0.095(17) Uiso 1 1 d .
C115 C -0.149(5) 0.781(3) -0.038(2) 0.110(19) Uiso 1 1 d .
C116 C -0.214(4) 0.810(2) -0.079(2) 0.103(18) Uiso 1 1 d .
C117 C -0.315(4) 0.763(2) -0.107(2) 0.102(18) Uiso 1 1 d .
C118 C -0.383(6) 0.804(3) -0.144(3) 0.16(3) Uiso 1 1 d .
C200 C 0.651(5) 0.718(3) 0.665(2) 0.12(2) Uiso 1 1 d .
C201 C 0.708(4) 0.821(2) 0.692(2) 0.085(15) Uiso 1 1 d .
C202 C 0.811(3) 0.7716(18) 0.6345(17) 0.062(12) Uiso 1 1 d .
C203 C 0.785(5) 0.742(3) 0.728(2) 0.112(19) Uiso 1 1 d .
C204 C 0.886(5) 0.790(3) 0.754(2) 0.112(19) Uiso 1 1 d .
C205 C 1.053(4) 0.243(2) 1.202(2) 0.091(16) Uiso 1 1 d .
C206 C 0.952(4) 0.204(2) 1.175(2) 0.083(15) Uiso 1 1 d .
C207 C 0.889(4) 0.234(2) 1.137(2) 0.090(16) Uiso 1 1 d .
C208 C 0.786(6) 0.199(3) 1.106(3) 0.15(3) Uiso 1 1 d .
C209 C 0.725(5) 0.227(3) 1.071(2) 0.109(19) Uiso 1 1 d .
C210 C 0.628(4) 0.191(2) 1.040(2) 0.102(18) Uiso 1 1 d .
C211 C 0.560(5) 0.220(3) 1.002(2) 0.109(19) Uiso 1 1 d .
C212 C 0.471(4) 0.181(2) 0.9755(19) 0.076(14) Uiso 1 1 d .
C213 C 0.394(4) 0.206(2) 0.936(2) 0.104(18) Uiso 1 1 d .
C214 C 0.295(4) 0.169(2) 0.907(2) 0.091(16) Uiso 1 1 d .
C215 C 0.232(5) 0.200(2) 0.870(2) 0.106(18) Uiso 1 1 d .
C216 C 0.136(5) 0.163(3) 0.839(3) 0.14(2) Uiso 1 1 d D
C217 C 0.063(5) 0.191(3) 0.802(2) 0.12(2) Uiso 1 1 d D
C218 C -0.027(6) 0.148(3) 0.768(3) 0.18(3) Uiso 1 1 d .
C300 C 0.876(6) 0.346(3) 0.427(3) 0.14(2) Uiso 1 1 d .
C301 C 1.052(7) 0.339(4) 0.397(3) 0.19(3) Uiso 1 1 d .
C302 C 1.014(3) 0.4270(17) 0.4467(16) 0.052(11) Uiso 1 1 d .
C303 C 0.952(9) 0.390(5) 0.359(5) 0.27(5) Uiso 1 1 d .
C304 C 0.978(4) 0.429(2) 0.3230(19) 0.068(13) Uiso 1 1 d .
C305 C 1.019(7) 0.421(3) 0.269(3) 0.18(3) Uiso 1 1 d .
C306 C 0.930(7) 0.451(4) 0.248(3) 0.23(4) Uiso 1 1 d D
C307 C 0.859(5) 0.420(3) 0.207(3) 0.13(2) Uiso 1 1 d D
C308 C 0.801(5) 0.445(3) 0.168(3) 0.13(2) Uiso 1 1 d .
C309 C 0.703(4) 0.402(2) 0.138(2) 0.096(17) Uiso 1 1 d .
C310 C 0.639(4) 0.437(2) 0.102(2) 0.112(19) Uiso 1 1 d D
C311 C 0.541(4) 0.394(2) 0.070(2) 0.110(19) Uiso 1 1 d D
C312 C 0.478(4) 0.422(2) 0.039(2) 0.109(19) Uiso 1 1 d D
C313 C 0.374(4) 0.386(2) 0.003(2) 0.12(2) Uiso 1 1 d D
C314 C 0.307(4) 0.414(2) -0.028(2) 0.11(2) Uiso 1 1 d D
C315 C 0.207(4) 0.374(2) -0.062(2) 0.095(17) Uiso 1 1 d D
C316 C 0.145(4) 0.402(3) -0.096(2) 0.14(2) Uiso 1 1 d D
C317 C 0.040(4) 0.370(2) -0.133(2) 0.11(2) Uiso 1 1 d D
C318 C -0.039(5) 0.387(3) -0.169(3) 0.14(2) Uiso 1 1 d D
C400 C 0.547(3) 1.0517(18) 0.6248(17) 0.064(13) Uiso 1 1 d .
C401 C 0.585(4) 0.954(2) 0.626(2) 0.086(15) Uiso 1 1 d .
C402 C 0.457(4) 0.984(2) 0.6863(18) 0.073(14) Uiso 1 1 d .
C403 C 0.644(3) 1.0263(17) 0.7043(16) 0.055(12) Uiso 1 1 d .
C404 C 0.676(3) 0.9797(18) 0.7392(17) 0.064(13) Uiso 1 1 d .
C405 C 0.772(3) 1.0157(17) 0.7792(16) 0.052(11) Uiso 1 1 d .
C406 C 0.821(4) 0.977(2) 0.820(2) 0.083(15) Uiso 1 1 d .
C407 C 0.920(4) 1.0064(19) 0.8527(18) 0.070(13) Uiso 1 1 d .
C408 C 0.976(3) 0.9723(19) 0.8929(17) 0.065(13) Uiso 1 1 d .
C409 C 0.928(3) 0.9883(17) 1.0757(16) 0.055(12) Uiso 1 1 d .
C410 C 0.861(4) 1.024(2) 1.0399(18) 0.072(14) Uiso 1 1 d .
C411 C 0.764(4) 0.9839(19) 1.0100(18) 0.070(13) Uiso 1 1 d .
C412 C 0.696(3) 1.0148(18) 0.9716(17) 0.063(13) Uiso 1 1 d .
C413 C 0.604(4) 0.977(2) 0.9438(19) 0.078(14) Uiso 1 1 d .
C414 C 0.533(4) 1.010(2) 0.9054(19) 0.079(15) Uiso 1 1 d .
C415 C 0.437(3) 0.9688(17) 0.8776(16) 0.054(11) Uiso 1 1 d .
C416 C 0.366(3) 0.9982(16) 0.8407(15) 0.047(11) Uiso 1 1 d .
C417 C 0.270(4) 0.959(2) 0.8084(19) 0.084(15) Uiso 1 1 d .
C418 C 0.196(3) 0.9933(19) 0.7773(17) 0.066(13) Uiso 1 1 d .
C19 C -0.277(6) 0.582(3) -0.174(3) 0.16(3) Uiso 1 1 d D

loop_
_atom_site_aniso_label
_atom_site_aniso_U_11
_atom_site_aniso_U_22
_atom_site_aniso_U_33
_atom_site_aniso_U_23
_atom_site_aniso_U_13
_atom_site_aniso_U_12
Mo1 0.0233(19) 0.039(2) 0.054(2) 0.0002(18) 0.0124(17) 0.0121(16)
Mo2 0.028(2) 0.049(2) 0.047(2) -0.0041(19) 0.0010(17) -0.0029(17)
Mo3 0.063(3) 0.030(2) 0.048(2) 0.0053(18) 0.008(2) 0.0144(18)
Mo4 0.0220(19) 0.028(2) 0.067(3) 0.0030(18) -0.0031(17) -0.0016(15)
Mo5 0.0234(19) 0.031(2) 0.055(2) -0.0068(18) 0.0024(17) 0.0142(15)
Mo6 0.0231(19) 0.033(2) 0.069(3) -0.0030(19) 0.0054(18) 0.0168(16)
Mo7 0.029(2) 0.031(2) 0.064(3) -0.0036(18) 0.0058(18) 0.0077(16)
Mo8 0.068(3) 0.036(2) 0.054(3) -0.0036(19) -0.020(2) 0.0071(19)
Mo9 0.039(2) 0.060(3) 0.069(3) 0.000(2) -0.002(2) 0.028(2)
Mo10 0.038(2) 0.024(2) 0.062(3) -0.0010(18) -0.0009(18) 0.0129(16)
Mo11 0.047(2) 0.035(2) 0.064(3) -0.009(2) 0.012(2) -0.0131(18)
Mo12 0.037(2) 0.050(3) 0.053(3) 0.007(2) -0.0007(18) -0.0085(18)

loop_
_atom_type_symbol
_atom_type_description
_atom_type_scat_dispersion_real
_atom_type_scat_dispersion_imag
_atom_type_scat_source
C C 0.0033 0.0016 'International Tables Vol C Tables 4.2.6.8 and 6.1.1.4'
H H 0.0000 0.0000 'International Tables Vol C Tables 4.2.6.8 and 6.1.1.4'
O O 0.0106 0.0060 'International Tables Vol C Tables 4.2.6.8 and 6.1.1.4'
Si Si 0.0817 0.0704 'International Tables Vol C Tables 4.2.6.8 and 6.1.1.4'
Mo Mo -1.6832 0.6857 'International Tables Vol C Tables 4.2.6.8 and 6.1.1.4'
N N 0.0061 0.0033 'International Tables Vol C Tables 4.2.6.8 and 6.1.1.4'

loop_
_geom_angle_atom_site_label_1
_geom_angle_atom_site_label_2
_geom_angle_atom_site_label_3
_geom_angle
_geom_angle_site_symmetry_1
_geom_angle_site_symmetry_3
O1 Si1 O1 179.998(11) . 2_666
O1 Si1 O4 70.6(19) . .
O1 Si1 O4 109.4(19) 2_666 .
O1 Si1 O4 109.4(19) . 2_666
O1 Si1 O4 70.6(19) 2_666 2_666
O4 Si1 O4 180(3) . 2_666
O1 Si1 O2 68.6(18) . .
O1 Si1 O2 111.4(18) 2_666 .
O4 Si1 O2 106(2) . .
O4 Si1 O2 74(2) 2_666 .
O1 Si1 O2 111.4(18) . 2_666
O1 Si1 O2 68.6(18) 2_666 2_666
O4 Si1 O2 74(2) . 2_666
O4 Si1 O2 106(2) 2_666 2_666
O2 Si1 O2 180.0(18) . 2_666
O1 Si1 O3 64.9(19) . 2_666
O1 Si1 O3 115.1(19) 2_666 2_666
O4 Si1 O3 107(2) . 2_666
O4 Si1 O3 73(2) 2_666 2_666
O2 Si1 O3 107.3(19) . 2_666
O2 Si1 O3 72.7(19) 2_666 2_666
O1 Si1 O3 115.1(19) . .
O1 Si1 O3 64.9(19) 2_666 .
O4 Si1 O3 73(2) . .
O4 Si1 O3 107(2) 2_666 .
O2 Si1 O3 72.7(19) . .
O2 Si1 O3 107.3(19) 2_666 .
O3 Si1 O3 179.998(10) 2_666 .
O23 Si2 O23 180.00(2) . 2_776
O23 Si2 O26 73(2) . 2_776
O23 Si2 O26 107(2) 2_776 2_776
O23 Si2 O26 107(2) . .
O23 Si2 O26 73(2) 2_776 .
O26 Si2 O26 180.00(3) 2_776 .
O23 Si2 O24 111(2) . 2_776
O23 Si2 O24 69(2) 2_776 2_776
O26 Si2 O24 59(2) 2_776 2_776
O26 Si2 O24 121(2) . 2_776
O23 Si2 O24 69(2) . .
O23 Si2 O24 111(2) 2_776 .
O26 Si2 O24 121(2) 2_776 .
O26 Si2 O24 59(2) . .
O24 Si2 O24 180(2) 2_776 .
O23 Si2 O25 76(2) . .
O23 Si2 O25 104(2) 2_776 .
O26 Si2 O25 107(2) 2_776 .
O26 Si2 O25 73(2) . .
O24 Si2 O25 76(2) 2_776 .
O24 Si2 O25 104(2) . .
O23 Si2 O25 104(2) . 2_776
O23 Si2 O25 76(2) 2_776 2_776
O26 Si2 O25 73(2) 2_776 2_776
O26 Si2 O25 107(2) . 2_776
O24 Si2 O25 104(2) 2_776 2_776
O24 Si2 O25 76(2) . 2_776
O25 Si2 O25 179.997(5) . 2_776
O5 Mo1 O6 102.3(12) . .
O5 Mo1 O7 104.3(12) . .
O6 Mo1 O7 94.2(12) . .
O5 Mo1 O9 98.9(12) . .
O6 Mo1 O9 87.0(11) . .
O7 Mo1 O9 155.9(11) . .
O5 Mo1 O8 97.8(12) . .
O6 Mo1 O8 159.1(11) . .
O7 Mo1 O8 86.3(11) . .
O9 Mo1 O8 84.3(11) . .
O5 Mo1 O3 156.5(15) . 2_666
O6 Mo1 O3 63.7(14) . 2_666
O7 Mo1 O3 95.8(14) . 2_666
O9 Mo1 O3 63.2(14) . 2_666
O8 Mo1 O3 95.5(14) . 2_666
O5 Mo1 O1 156.5(12) . .
O6 Mo1 O1 97.7(12) . .
O7 Mo1 O1 61.6(12) . .
O9 Mo1 O1 94.4(11) . .
O8 Mo1 O1 64.1(11) . .
O3 Mo1 O1 46.4(14) 2_666 .
O10 Mo2 O11 103.9(12) . .
O10 Mo2 O12 100.6(13) . .
O11 Mo2 O12 88.3(12) . .
O10 Mo2 O13 97.8(13) . 2_666
O11 Mo2 O13 158.3(13) . 2_666
O12 Mo2 O13 88.8(13) . 2_666
O10 Mo2 O14 97.9(12) . 2_666
O11 Mo2 O14 87.7(12) . 2_666
O12 Mo2 O14 161.5(13) . 2_666
O13 Mo2 O14 88.3(13) 2_666 2_666
O10 Mo2 O4 153.9(14) . 2_666
O11 Mo2 O4 94.4(14) . 2_666
O12 Mo2 O4 98.4(14) . 2_666
O13 Mo2 O4 64.8(14) 2_666 2_666
O14 Mo2 O4 63.9(14) 2_666 2_666
O10 Mo2 O2 156.6(13) . .
O11 Mo2 O2 60.2(12) . .
O12 Mo2 O2 64.2(13) . .
O13 Mo2 O2 99.4(13) 2_666 .
O14 Mo2 O2 98.3(13) 2_666 .
O4 Mo2 O2 49.5(14) 2_666 .
O15 Mo3 O14 98.4(12) . .
O15 Mo3 O9 102.7(11) . 2_666
O14 Mo3 O9 93.9(12) . 2_666
O15 Mo3 O16 102.1(11) . .
O14 Mo3 O16 88.4(12) . .
O9 Mo3 O16 154.5(11) 2_666 .
O15 Mo3 O17 99.7(12) . .
O14 Mo3 O17 161.8(12) . .
O9 Mo3 O17 84.4(11) 2_666 .
O16 Mo3 O17 85.5(11) . .
O15 Mo3 O4 155.2(14) . .
O14 Mo3 O4 64.9(14) . .
O9 Mo3 O4 96.9(13) 2_666 .
O16 Mo3 O4 61.3(13) . .
O17 Mo3 O4 97.2(13) . .
O15 Mo3 O3 154.9(13) . .
O14 Mo3 O3 100.4(14) . .
O9 Mo3 O3 59.6(13) 2_666 .
O16 Mo3 O3 95.0(13) . .
O17 Mo3 O3 63.2(13) . .
O4 Mo3 O3 49.9(15) . .
O18 Mo4 O17 98.6(13) . 2_666
O18 Mo4 O19 102.7(13) . 2_666
O17 Mo4 O19 99.0(13) 2_666 2_666
O18 Mo4 O12 97.2(13) . 2_666
O17 Mo4 O12 161.5(13) 2_666 2_666
O19 Mo4 O12 86.8(13) 2_666 2_666
O18 Mo4 O6 97.3(11) . .
O17 Mo4 O6 82.1(12) 2_666 .
O19 Mo4 O6 159.5(13) 2_666 .
O12 Mo4 O6 86.5(12) 2_666 .
O18 Mo4 O2 156.4(13) . 2_666
O17 Mo4 O2 101.2(13) 2_666 2_666
O19 Mo4 O2 61.6(14) 2_666 2_666
O12 Mo4 O2 66.0(13) 2_666 2_666
O6 Mo4 O2 98.0(12) . 2_666
O18 Mo4 O3 151.8(14) . 2_666
O17 Mo4 O3 66.2(14) 2_666 2_666
O19 Mo4 O3 103.1(14) 2_666 2_666
O12 Mo4 O3 95.4(14) 2_666 2_666
O6 Mo4 O3 58.5(13) . 2_666
O2 Mo4 O3 50.9(14) 2_666 2_666
O20 Mo5 O8 100.7(12) . .
O20 Mo5 O21 104.6(12) . .
O8 Mo5 O21 90.7(12) . .
O20 Mo5 O11 102.5(12) . .
O8 Mo5 O11 92.9(11) . .
O21 Mo5 O11 151.5(12) . .
O20 Mo5 O19 99.0(12) . .
O8 Mo5 O19 160.3(12) . .
O21 Mo5 O19 83.6(13) . .
O11 Mo5 O19 83.7(12) . .
O20 Mo5 O2 154.6(13) . .
O8 Mo5 O2 100.4(13) . .
O21 Mo5 O2 89.2(13) . .
O11 Mo5 O2 62.3(13) . .
O19 Mo5 O2 60.9(13) . .
O20 Mo5 O1 158.2(12) . .
O8 Mo5 O1 65.4(11) . .
O21 Mo5 O1 61.0(12) . .
O11 Mo5 O1 95.2(11) . .
O19 Mo5 O1 95.6(12) . .
O2 Mo5 O1 46.9(12) . .
O22 Mo6 O16 106.2(12) . .
O22 Mo6 O21 102.8(12) . .
O16 Mo6 O21 85.3(12) . .
O22 Mo6 O13 101.1(13) . .
O16 Mo6 O13 94.1(12) . .
O21 Mo6 O13 155.3(13) . .
O22 Mo6 O7 99.0(11) . .
O16 Mo6 O7 154.7(12) . .
O21 Mo6 O7 87.0(12) . .
O13 Mo6 O7 83.1(12) . .
O22 Mo6 O4 159.9(13) . .
O16 Mo6 O4 63.0(14) . .
O21 Mo6 O4 93.5(14) . .
O13 Mo6 O4 64.7(14) . .
O7 Mo6 O4 93.5(13) . .
O22 Mo6 O1 152.4(11) . .
O16 Mo6 O1 95.3(12) . .
O21 Mo6 O1 61.3(12) . .
O13 Mo6 O1 94.3(13) . .
O7 Mo6 O1 60.0(11) . .
O4 Mo6 O1 47.3(13) . .
O27 Mo7 O28 97.9(12) . .
O27 Mo7 O29 97.3(13) . .
O28 Mo7 O29 92.7(13) . .
O27 Mo7 O31 101.4(12) . .
O28 Mo7 O31 160.2(12) . .
O29 Mo7 O31 89.0(13) . .
O27 Mo7 O30 101.2(11) . .
O28 Mo7 O30 88.8(11) . .
O29 Mo7 O30 161.1(12) . .
O31 Mo7 O30 83.4(11) . .
O27 Mo7 O23 159.7(14) . .
O28 Mo7 O23 95.5(14) . .
O29 Mo7 O23 66.9(15) . .
O31 Mo7 O23 67.0(14) . .
O30 Mo7 O23 94.2(13) . .
O27 Mo7 O26 154.2(15) . 2_776
O28 Mo7 O26 67.8(15) . 2_776
O29 Mo7 O26 104.5(16) . 2_776
O31 Mo7 O26 92.7(15) . 2_776
O30 Mo7 O26 58.8(14) . 2_776
O23 Mo7 O26 46.1(17) . 2_776
O32 Mo8 O31 101.6(12) . .
O32 Mo8 O34 102.7(12) . .
O31 Mo8 O34 95.2(13) . .
O32 Mo8 O35 98.0(12) . 2_776
O31 Mo8 O35 159.7(13) . 2_776
O34 Mo8 O35 85.5(13) . 2_776
O32 Mo8 O33 103.3(13) . 2_776
O31 Mo8 O33 87.2(13) . 2_776
O34 Mo8 O33 152.8(13) . 2_776
O35 Mo8 O33 83.2(13) 2_776 2_776
O32 Mo8 O25 152.9(13) . .
O31 Mo8 O25 102.0(14) . .
O34 Mo8 O25 62.0(14) . .
O35 Mo8 O25 60.4(14) 2_776 .
O33 Mo8 O25 90.9(14) 2_776 .
O32 Mo8 O23 156.8(14) . .
O31 Mo8 O23 65.5(14) . .
O34 Mo8 O23 97.8(14) . .
O35 Mo8 O23 94.3(14) 2_776 .
O33 Mo8 O23 58.7(15) 2_776 .
O25 Mo8 O23 49.2(15) . .
O36 Mo9 O37 99.2(13) . .
O36 Mo9 O35 99.1(13) . .
O37 Mo9 O35 95.6(13) . .
O36 Mo9 O38 97.4(14) . 2_776
O37 Mo9 O38 162.3(14) . 2_776
O35 Mo9 O38 87.8(14) . 2_776
O36 Mo9 O28 99.0(12) . .
O37 Mo9 O28 88.2(12) . .
O35 Mo9 O28 160.7(13) . .
O38 Mo9 O28 83.2(13) 2_776 .
O36 Mo9 O25 155.8(16) . 2_776
O37 Mo9 O25 101.5(15) . 2_776
O35 Mo9 O25 66.5(15) . 2_776
O38 Mo9 O25 64.0(16) 2_776 2_776
O28 Mo9 O25 94.2(14) . 2_776
O39 Mo10 O30 101.4(11) . .
O39 Mo10 O41 100.2(12) . .
O30 Mo10 O41 92.6(10) . .
O39 Mo10 O40 98.9(12) . .
O30 Mo10 O40 159.3(11) . .
O41 Mo10 O40 88.1(11) . .
O39 Mo10 O37 98.4(12) . .
O30 Mo10 O37 88.5(11) . .
O41 Mo10 O37 160.8(11) . .
O40 Mo10 O37 84.3(12) . .
O39 Mo10 O26 159.9(16) . 2_776
O30 Mo10 O26 65.9(15) . 2_776
O41 Mo10 O26 96.0(16) . 2_776
O40 Mo10 O26 93.5(16) . 2_776
O37 Mo10 O26 66.9(16) . 2_776
O39 Mo10 O24 157.3(14) . 2_776
O30 Mo10 O24 98.6(13) . 2_776
O41 Mo10 O24 68.0(13) . 2_776
O40 Mo10 O24 62.5(14) . 2_776
O37 Mo10 O24 92.8(13) . 2_776
O26 Mo10 O24 42.2(16) 2_776 2_776
O42 Mo11 O43 100.1(12) . .
O42 Mo11 O34 97.3(13) . .
O43 Mo11 O34 162.0(13) . .
O42 Mo11 O38 101.1(14) . .
O43 Mo11 O38 94.9(14) . .
O34 Mo11 O38 86.1(14) . .
O42 Mo11 O41 97.3(11) . .
O43 Mo11 O41 88.8(11) . .
O34 Mo11 O41 84.6(12) . .
O38 Mo11 O41 160.2(13) . .
O42 Mo11 O25 154.4(14) . .
O43 Mo11 O25 100.1(14) . .
O34 Mo11 O25 64.6(15) . .
O38 Mo11 O25 61.5(16) . .
O41 Mo11 O25 98.7(13) . .
O42 Mo11 O24 154.0(13) . 2_776
O43 Mo11 O24 66.1(13) . 2_776
O34 Mo11 O24 96.1(13) . 2_776
O38 Mo11 O24 101.9(14) . 2_776
O41 Mo11 O24 62.0(12) . 2_776
O25 Mo11 O24 51.0(15) . 2_776
O44 Mo12 O33 103.6(14) . .
O44 Mo12 O40 101.5(12) . .
O33 Mo12 O40 93.8(14) . .
O44 Mo12 O29 95.2(13) . 2_776
O33 Mo12 O29 89.3(15) . 2_776
O40 Mo12 O29 161.8(13) . 2_776
O44 Mo12 O43 98.1(12) . .
O33 Mo12 O43 157.9(13) . .
O40 Mo12 O43 86.1(12) . .
O29 Mo12 O43 84.4(12) 2_776 .
O44 Mo12 O23 157.9(15) . 2_776
O33 Mo12 O23 64.4(16) . 2_776
O40 Mo12 O23 97.9(15) . 2_776
O29 Mo12 O23 67.3(15) 2_776 2_776
O43 Mo12 O23 93.6(14) . 2_776
O44 Mo12 O24 155.8(14) . 2_776
O33 Mo12 O24 94.4(15) . 2_776
O40 Mo12 O24 60.7(13) . 2_776
O29 Mo12 O24 101.2(14) 2_776 2_776
O43 Mo12 O24 66.3(12) . 2_776
O23 Mo12 O24 46.0(15) 2_776 2_776
Si1 O1 O3 60.2(18) . 2_666
Si1 O1 Mo1 122.8(18) . .
O3 O1 Mo1 62.6(17) 2_666 .
Si1 O1 Mo6 120.8(17) . .
O3 O1 Mo6 132(2) 2_666 .
Mo1 O1 Mo6 96.3(12) . .
Si1 O1 Mo5 120.3(17) . .
O3 O1 Mo5 127(2) 2_666 .
Mo1 O1 Mo5 94.9(12) . .
Mo6 O1 Mo5 95.1(12) . .
Si1 O2 Mo5 124(2) . .
Si1 O2 Mo4 121(2) . 2_666
Mo5 O2 Mo4 99.3(15) . 2_666
Si1 O2 Mo2 116(2) . .
Mo5 O2 Mo2 96.1(14) . .
Mo4 O2 Mo2 94.7(14) 2_666 .
Si1 O3 O1 54.9(17) . 2_666
Si1 O3 Mo1 126(2) . 2_666
O1 O3 Mo1 70.9(18) 2_666 2_666
Si1 O3 Mo4 116(2) . 2_666
O1 O3 Mo4 134(3) 2_666 2_666
Mo1 O3 Mo4 99.8(17) 2_666 2_666
Si1 O3 Mo3 116(2) . .
O1 O3 Mo3 131(2) 2_666 .
Mo1 O3 Mo3 99.1(16) 2_666 .
Mo4 O3 Mo3 94.9(16) 2_666 .
Si1 O4 Mo2 121(2) . 2_666
Si1 O4 Mo6 121(2) . .
Mo2 O4 Mo6 96.0(16) 2_666 .
Si1 O4 Mo3 121(2) . .
Mo2 O4 Mo3 95.9(16) 2_666 .
Mo6 O4 Mo3 95.9(16) . .
Mo1 O6 Mo4 138.1(15) . .
Mo1 O7 Mo6 141.9(15) . .
Mo5 O8 Mo1 135.4(14) . .
Mo3 O9 Mo1 137.7(14) 2_666 .
Mo2 O11 Mo5 141.3(15) . .
Mo2 O12 Mo4 135.0(17) . 2_666
Mo2 O13 Mo6 133.6(17) 2_666 .
Mo3 O14 Mo2 135.3(16) . 2_666
Mo6 O16 Mo3 138.3(15) . .
Mo4 O17 Mo3 135.0(16) 2_666 .
Mo4 O19 Mo5 138.1(18) 2_666 .
Mo6 O21 Mo5 141.3(17) . .
Si2 O23 Mo12 125(3) . 2_776
Si2 O23 Mo7 123(3) . .
Mo12 O23 Mo7 96.2(17) 2_776 .
Si2 O23 Mo8 119(2) . .
Mo12 O23 Mo8 93.8(17) 2_776 .
Mo7 O23 Mo8 92.7(16) . .
O26 O24 Si2 59(2) . .
O26 O24 Mo10 67(2) . 2_776
Si2 O24 Mo10 126(2) . 2_776
O26 O24 Mo12 135(3) . 2_776
Si2 O24 Mo12 121(2) . 2_776
Mo10 O24 Mo12 99.4(16) 2_776 2_776
O26 O24 Mo11 129(3) . 2_776
Si2 O24 Mo11 115(2) . 2_776
Mo10 O24 Mo11 95.5(15) 2_776 2_776
Mo12 O24 Mo11 93.8(14) 2_776 2_776
Si2 O25 Mo9 124(2) . 2_776
Si2 O25 Mo11 118(2) . .
Mo9 O25 Mo11 100.4(17) 2_776 .
Si2 O25 Mo8 116(2) . .
Mo9 O25 Mo8 97.8(17) 2_776 .
Mo11 O25 Mo8 95.0(16) . .
Si2 O26 O24 62(2) . .
Si2 O26 Mo10 132(3) . 2_776
O24 O26 Mo10 70(2) . 2_776
Si2 O26 Mo7 118(3) . 2_776
O24 O26 Mo7 142(3) . 2_776
Mo10 O26 Mo7 96.8(19) 2_776 2_776
Mo7 O28 Mo9 135.4(15) . .
Mo7 O29 Mo12 129.4(17) . 2_776
Mo10 O30 Mo7 137.7(13) . .
Mo8 O31 Mo7 134.6(16) . .
Mo12 O33 Mo8 143(2) . 2_776
Mo11 O34 Mo8 138.3(17) . .
Mo9 O35 Mo8 135.2(17) . 2_776
Mo9 O37 Mo10 135.2(16) . .
Mo11 O38 Mo9 134.0(19) . 2_776
Mo12 O40 Mo10 137.2(16) . .
Mo10 O41 Mo11 134.4(14) . .
Mo11 O43 Mo12 133.9(14) . .
C1 N1 C4 108(3) . .
C1 N1 C3 109(3) . .
C4 N1 C3 114(3) . .
C1 N1 C2 111(3) . .
C4 N1 C2 113(3) . .
C3 N1 C2 102(3) . .
C100 N2 C101 112(4) . .
C100 N2 C102 113(4) . .
C101 N2 C102 107(4) . .
C100 N2 C103 128(4) . .
C101 N2 C103 94(4) . .
C102 N2 C103 100(4) . .
C202 N3 C201 114(4) . .
C202 N3 C200 111(4) . .
C201 N3 C200 116(4) . .
C202 N3 C203 112(4) . .
C201 N3 C203 108(4) . .
C200 N3 C203 93(4) . .
C303 N4 C302 114(6) . .
C303 N4 C300 102(6) . .
C302 N4 C300 115(4) . .
C303 N4 C301 95(6) . .
C302 N4 C301 117(4) . .
C300 N4 C301 111(5) . .
C402 N5 C401 113(3) . .
C402 N5 C400 112(3) . .
C401 N5 C400 107(3) . .
C402 N5 C403 109(3) . .
C401 N5 C403 112(3) . .
C400 N5 C403 103(3) . .
N1 C4 C5 120(4) . .
C4 C5 C6 108(4) . .
C7 C6 C5 118(5) . .
C8 C7 C6 109(5) . .
C7 C8 C9 112(4) . .
C10 C9 C8 118(4) . .
C11 C10 C9 119(5) . .
C10 C11 C12 120(5) . .
C11 C12 C13 121(5) . .
C14 C13 C12 113(5) . .
C13 C14 C15 109(4) . .
C14 C15 C16 107(4) . .
C17 C16 C15 104(5) . .
C16 C17 C18 104(5) . .
C19 C18 C17 112(6) . .
N6 C60 C61 171(6) . .
N7 C70 C71 165(6) . .
N8 C80 C81 168(6) . .
C91 C90 N9 170(9) . .
C104 C103 N2 109(7) . .
C103 C104 C105 110(7) . .
C106 C105 C104 112(5) . .
C107 C106 C105 118(5) . .
C106 C107 C108 111(5) . .
C109 C108 C107 115(5) . .
C108 C109 C110 110(5) . .
C109 C110 C111 113(5) . .
C112 C111 C110 111(5) . .
C111 C112 C113 116(5) . .
C114 C113 C112 114(5) . .
C113 C114 C115 115(5) . .
C114 C115 C116 118(5) . .
C115 C116 C117 109(5) . .
C116 C117 C118 102(4) . .
N3 C203 C204 107(4) . .
C205 C204 C203 106(4) 2_767 .
C206 C205 C204 112(4) . 2_767
C207 C206 C205 114(4) . .
C206 C207 C208 119(5) . .
C209 C208 C207 119(6) . .
C208 C209 C210 118(6) . .
C209 C210 C211 119(5) . .
C212 C211 C210 113(5) . .
C211 C212 C213 117(5) . .
C214 C213 C212 122(5) . .
C215 C214 C213 115(5) . .
C214 C215 C216 115(5) . .
C217 C216 C215 119(6) . .
C216 C217 C218 115(6) . .
C304 C303 N4 142(10) . .
C303 C304 C305 129(7) . .
C304 C305 C306 87(6) . .
C307 C306 C305 116(8) . .
C308 C307 C306 124(8) . .
C307 C308 C309 114(6) . .
C310 C309 C308 108(5) . .
C309 C310 C311 108(5) . .
C312 C311 C310 112(5) . .
C311 C312 C313 120(5) . .
C314 C313 C312 121(5) . .
C313 C314 C315 117(5) . .
C316 C315 C314 116(5) . .
C315 C316 C317 124(5) . .
C318 C317 C316 137(5) . .
C404 C403 N5 112(3) . .
C403 C404 C405 103(3) . .
C406 C405 C404 113(3) . .
C407 C406 C405 115(4) . .
C406 C407 C408 120(4) . .
C407 C408 C409 111(4) . 2_777
C408 C409 C410 111(3) 2_777 .
C411 C410 C409 110(4) . .
C412 C411 C410 114(4) . .
C413 C412 C411 114(4) . .
C412 C413 C414 113(4) . .
C415 C414 C413 111(4) . .
C416 C415 C414 114(3) . .
C415 C416 C417 117(3) . .
C418 C417 C416 112(4) . .

loop_
_geom_bond_atom_site_label_1
_geom_bond_atom_site_label_2
_geom_bond_distance
_geom_bond_site_symmetry_2
Si1 O1 1.64(3) .
Si1 O1 1.64(3) 2_666
Si1 O4 1.67(5) .
Si1 O4 1.67(5) 2_666
Si1 O2 1.69(4) .
Si1 O2 1.69(4) 2_666
Si1 O3 1.74(4) 2_666
Si1 O3 1.74(4) .
Si2 O23 1.61(5) .
Si2 O23 1.61(5) 2_776
Si2 O26 1.61(5) 2_776
Si2 O26 1.61(5) .
Si2 O24 1.67(4) 2_776
Si2 O24 1.67(4) .
Si2 O25 1.74(5) .
Si2 O25 1.74(5) 2_776
Mo1 O5 1.62(2) .
Mo1 O6 1.82(3) .
Mo1 O7 1.84(3) .
Mo1 O9 1.92(3) .
Mo1 O8 1.99(3) .
Mo1 O3 2.23(4) 2_666
Mo1 O1 2.37(3) .
Mo2 O10 1.65(3) .
Mo2 O11 1.82(3) .
Mo2 O12 1.88(3) .
Mo2 O13 1.91(3) 2_666
Mo2 O14 1.97(3) 2_666
Mo2 O4 2.37(4) 2_666
Mo2 O2 2.45(4) .
Mo3 O15 1.68(2) .
Mo3 O14 1.85(3) .
Mo3 O9 1.88(3) 2_666
Mo3 O16 1.95(3) .
Mo3 O17 2.02(3) .
Mo3 O4 2.39(4) .
Mo3 O3 2.43(5) .
Mo4 O18 1.68(2) .
Mo4 O17 1.83(3) 2_666
Mo4 O19 1.83(3) 2_666
Mo4 O12 1.93(3) 2_666
Mo4 O6 1.97(3) .
Mo4 O2 2.34(4) 2_666
Mo4 O3 2.39(4) 2_666
Mo5 O20 1.71(2) .
Mo5 O8 1.82(3) .
Mo5 O21 1.89(3) .
Mo5 O11 1.92(3) .
Mo5 O19 1.96(3) .
Mo5 O2 2.30(4) .
Mo5 O1 2.41(3) .
Mo6 O22 1.72(2) .
Mo6 O16 1.83(3) .
Mo6 O21 1.87(3) .
Mo6 O13 1.92(3) .
Mo6 O7 1.92(3) .
Mo6 O4 2.37(4) .
Mo6 O1 2.40(3) .
Mo7 O27 1.71(2) .
Mo7 O28 1.90(3) .
Mo7 O29 1.93(3) .
Mo7 O31 1.95(3) .
Mo7 O30 1.97(2) .
Mo7 O23 2.40(5) .
Mo7 O26 2.47(5) 2_776
Mo8 O32 1.68(2) .
Mo8 O31 1.89(3) .
Mo8 O34 1.92(3) .
Mo8 O35 1.95(3) 2_776
Mo8 O33 1.99(3) 2_776
Mo8 O25 2.45(5) .
Mo8 O23 2.50(5) .
Mo9 O36 1.69(3) .
Mo9 O37 1.84(3) .
Mo9 O35 1.86(3) .
Mo9 O38 1.93(4) 2_776
Mo9 O28 1.95(3) .
Mo9 O25 2.22(5) 2_776
Mo10 O39 1.67(3) .
Mo10 O30 1.81(2) .
Mo10 O41 1.88(2) .
Mo10 O40 1.91(3) .
Mo10 O37 1.97(3) .
Mo10 O26 2.23(5) 2_776
Mo10 O24 2.27(4) 2_776
Mo11 O42 1.71(3) .
Mo11 O43 1.83(3) .
Mo11 O34 1.87(3) .
Mo11 O38 1.89(4) .
Mo11 O41 1.96(3) .
Mo11 O25 2.36(5) .
Mo11 O24 2.50(4) 2_776
Mo12 O44 1.65(2) .
Mo12 O33 1.75(3) .
Mo12 O40 1.89(3) .
Mo12 O29 1.97(3) 2_776
Mo12 O43 2.04(3) .
Mo12 O23 2.35(5) 2_776
Mo12 O24 2.37(4) 2_776
O1 O3 1.82(6) 2_666
O2 Mo4 2.34(4) 2_666
O3 O1 1.82(6) 2_666
O3 Mo1 2.23(4) 2_666
O3 Mo4 2.39(4) 2_666
O4 Mo2 2.37(4) 2_666
O9 Mo3 1.88(3) 2_666
O12 Mo4 1.93(3) 2_666
O13 Mo2 1.91(3) 2_666
O14 Mo2 1.97(3) 2_666
O17 Mo4 1.82(3) 2_666
O19 Mo4 1.83(3) 2_666
O23 Mo12 2.35(5) 2_776
O24 O26 1.62(6) .
O24 Mo10 2.27(4) 2_776
O24 Mo12 2.37(4) 2_776
O24 Mo11 2.50(4) 2_776
O25 Mo9 2.22(5) 2_776
O26 Mo10 2.23(5) 2_776
O26 Mo7 2.47(5) 2_776
O29 Mo12 1.97(3) 2_776
O33 Mo8 1.99(3) 2_776
O35 Mo8 1.95(3) 2_776
O38 Mo9 1.93(4) 2_776
N1 C1 1.45(5) .
N1 C4 1.48(5) .
N1 C3 1.55(5) .
N1 C2 1.55(5) .
N2 C100 1.34(5) .
N2 C101 1.53(6) .
N2 C102 1.57(5) .
N2 C103 1.60(8) .
N3 C202 1.37(5) .
N3 C201 1.40(5) .
N3 C200 1.49(6) .
N3 C203 1.57(6) .
N4 C303 1.36(12) .
N4 C302 1.40(4) .
N4 C300 1.41(7) .
N4 C301 1.47(8) .
N5 C402 1.39(5) .
N5 C401 1.45(5) .
N5 C400 1.53(5) .
N5 C403 1.55(5) .
N6 C60 1.09(6) .
N7 C70 1.25(7) .
N8 C80 1.12(6) .
N9 C90 1.34(9) .
C4 C5 1.48(6) .
C5 C6 1.59(7) .
C6 C7 1.55(7) .
C7 C8 1.53(7) .
C8 C9 1.56(6) .
C9 C10 1.54(6) .
C10 C11 1.33(6) .
C11 C12 1.57(7) .
C12 C13 1.58(7) .
C13 C14 1.49(6) .
C14 C15 1.52(6) .
C15 C16 1.57(6) .
C16 C17 1.52(8) .
C17 C18 1.61(3) .
C18 C19 1.37(3) .
C60 C61 1.35(6) .
C70 C71 1.35(7) .
C80 C81 1.45(6) .
C90 C91 1.22(9) .
C103 C104 1.37(3) .
C104 C105 1.65(8) .
C105 C106 1.50(7) .
C106 C107 1.43(7) .
C107 C108 1.65(7) .
C108 C109 1.48(7) .
C109 C110 1.56(7) .
C110 C111 1.57(7) .
C111 C112 1.55(7) .
C112 C113 1.61(7) .
C113 C114 1.41(7) .
C114 C115 1.48(7) .
C115 C116 1.54(7) .
C116 C117 1.64(7) .
C117 C118 1.67(8) .
C203 C204 1.64(7) .
C204 C205 1.59(7) 2_767
C205 C206 1.55(6) .
C205 C204 1.59(7) 2_767
C206 C207 1.48(6) .
C207 C208 1.55(8) .
C208 C209 1.40(8) .
C209 C210 1.50(7) .
C210 C211 1.51(7) .
C211 C212 1.44(6) .
C212 C213 1.55(6) .
C213 C214 1.52(7) .
C214 C215 1.46(7) .
C215 C216 1.52(7) .
C216 C217 1.51(4) .
C217 C218 1.57(8) .
C303 C304 1.32(12) .
C304 C305 1.45(8) .
C305 C306 1.50(11) .
C306 C307 1.41(3) .
C307 C308 1.38(8) .
C308 C309 1.59(7) .
C309 C310 1.53(7) .
C310 C311 1.61(3) .
C311 C312 1.36(7) .
C312 C313 1.62(3) .
C313 C314 1.38(3) .
C314 C315 1.61(7) .
C315 C316 1.39(3) .
C316 C317 1.61(3) .
C317 C318 1.41(3) .
C403 C404 1.52(5) .
C404 C405 1.62(5) .
C405 C406 1.56(6) .
C406 C407 1.48(6) .
C407 C408 1.52(6) .
C408 C409 1.54(5) 2_777
C409 C408 1.54(5) 2_777
C409 C410 1.56(6) .
C410 C411 1.54(6) .
C411 C412 1.53(6) .
C412 C413 1.46(6) .
C413 C414 1.59(6) .
C414 C415 1.53(6) .
C415 C416 1.51(5) .
C416 C417 1.55(6) .
C417 C418 1.53(6) .
